data_7053529
loop_
_publ_author_name
'Langer, Jens'
'Krieck, Sven'
'G\"orls, Helmar'
'Kreisel, G\"unter'
'Seidel, Wolfgang'
'Westerhausen, Matthias'

_publ_section_title
;
 Organic heterobimetallic complexes of the alkaline earth metals (Ae = Ca,
 Sr, Ba) with tetrahedral metallate anions of three-valent metals (M = B,
 Al, Ga, and V)
;
_journal_issue 8
_journal_name_full 'New Journal of Chemistry'
_journal_page_first 1667
_journal_paper_doi 10.1039/c0nj00136h
_journal_volume 34
_journal_year 2010
_chemical_formula_moiety '2(C16 H40 Ca O8), 4(C18 H23 Ga N), C7 H8'
_chemical_formula_sum 'C55.5 H90 Ca Ga2 N2 O8'
_chemical_formula_weight 1092.82
_chemical_name_systematic
;
?
;
_space_group_IT_number 61
_symmetry_cell_setting orthorhombic
_symmetry_space_group_name_Hall '-P 2ac 2ab'
_symmetry_space_group_name_H-M 'P b c a'
_atom_sites_solution_hydrogens geom
_atom_sites_solution_primary direct
_atom_sites_solution_secondary difmap
_audit_creation_method SHELXL-97
_cell_angle_alpha 90.00
_cell_angle_beta 90.00
_cell_angle_gamma 90.00
_cell_formula_units_Z 8
_cell_length_a 14.6288(2)
_cell_length_b 21.8473(3)
_cell_length_c 37.9734(6)
_cell_measurement_reflns_used 71173
_cell_measurement_temperature 183(2)
_cell_measurement_theta_max 27.48
_cell_measurement_theta_min 1.76
_cell_volume 12136.3(3)
_computing_cell_refinement DENZO
_computing_data_collection COLLECT
_computing_data_reduction DENZO
_computing_molecular_graphics SHELXTL/PC
_computing_publication_material SHELXL-97
_computing_structure_refinement 'SHELXL-97 (Sheldrick, 1997)'
_computing_structure_solution 'SHELXS-97 (Sheldrick, 1990)'
_diffrn_ambient_temperature 183(2)
_diffrn_measured_fraction_theta_full 0.997
_diffrn_measured_fraction_theta_max 0.997
_diffrn_measurement_device_type KappaCCD
_diffrn_measurement_method 'phi- + omega-scan'
_diffrn_radiation_monochromator graphite
_diffrn_radiation_source 'fine-focus sealed tube'
_diffrn_radiation_type MoK\a
_diffrn_radiation_wavelength 0.71073
_diffrn_reflns_av_R_equivalents 0.1318
_diffrn_reflns_av_sigmaI/netI 0.0956
_diffrn_reflns_limit_h_max 18
_diffrn_reflns_limit_h_min -18
_diffrn_reflns_limit_k_max 26
_diffrn_reflns_limit_k_min -28
_diffrn_reflns_limit_l_max 49
_diffrn_reflns_limit_l_min -47
_diffrn_reflns_number 71173
_diffrn_reflns_theta_full 27.48
_diffrn_reflns_theta_max 27.48
_diffrn_reflns_theta_min 1.76
_exptl_absorpt_coefficient_mu 1.021
_exptl_absorpt_correction_type none
_exptl_crystal_colour colourless
_exptl_crystal_density_diffrn 1.196
_exptl_crystal_density_method 'not measured'
_exptl_crystal_description prism
_exptl_crystal_F_000 4664
_exptl_crystal_size_max 0.05
_exptl_crystal_size_mid 0.05
_exptl_crystal_size_min 0.04
_refine_diff_density_max 1.623
_refine_diff_density_min -0.484
_refine_diff_density_rms 0.129
_refine_ls_extinction_method none
_refine_ls_goodness_of_fit_ref 1.039
_refine_ls_hydrogen_treatment constr
_refine_ls_matrix_type full
_refine_ls_number_parameters 617
_refine_ls_number_reflns 13866
_refine_ls_number_restraints 7
_refine_ls_restrained_S_all 1.042
_refine_ls_R_factor_all 0.1634
_refine_ls_R_factor_gt 0.0824
_refine_ls_shift/su_max 0.009
_refine_ls_shift/su_mean 0.001
_refine_ls_structure_factor_coef Fsqd
_refine_ls_weighting_details 'calc w=1/[\s^2^(Fo^2^)+(0.1331P)^2^+13.7936P] where P=(Fo^2^+2Fc^2^)/3'
_refine_ls_weighting_scheme calc
_refine_ls_wR_factor_gt 0.2136
_refine_ls_wR_factor_ref 0.2589
_reflns_number_gt 7444
_reflns_number_total 13866
_reflns_threshold_expression >2sigma(I)
_cod_data_source_file c0nj00136h.txt
_cod_data_source_block FO3506
_cod_depositor_comments
;
The following automatic conversions were performed:

'_exptl_absorpt_correction_type' value 'NONE' changed to 'none'
according to /home/saulius/struct/CIF-dictionaries/cif_core.dic
dictionary named 'cif_core.dic' version 2.4.2 from 2011-04-26.

Automatic conversion script
Id: cif_fix_values 1891 2012-01-12 08:04:46Z andrius 
;
_cod_original_sg_symbol_H-M 'P bca'
_cod_original_formula_sum 'C55.50 H90 Ca Ga2 N2 O8'
_cod_database_code 7053529

loop_
_symmetry_equiv_pos_as_xyz
'x, y, z'
'-x+1/2, -y, z+1/2'
'-x, y+1/2, -z+1/2'
'x+1/2, -y+1/2, -z'
'-x, -y, -z'
'x-1/2, y, -z-1/2'
'x, -y-1/2, z-1/2'
'-x-1/2, y-1/2, z'

loop_
_atom_site_label
_atom_site_type_symbol
_atom_site_fract_x
_atom_site_fract_y
_atom_site_fract_z
_atom_site_U_iso_or_equiv
_atom_site_adp_type
_atom_site_occupancy
_atom_site_symmetry_multiplicity
_atom_site_calc_flag
_atom_site_refinement_flags
_atom_site_disorder_assembly
_atom_site_disorder_group
Ca1 Ca 0.48956(6) -0.27613(4) 0.12137(3) 0.0241(2) Uani 1 1 d . . .
O1 O 0.6158(3) -0.20197(16) 0.11392(10) 0.0382(9) Uani 1 1 d . . .
O2 O 0.5315(3) -0.22070(17) 0.17488(9) 0.0395(9) Uani 1 1 d . . .
O3 O 0.6293(2) -0.33650(16) 0.13627(10) 0.0386(9) Uani 1 1 d . . .
O4 O 0.4701(2) -0.35320(17) 0.16877(10) 0.0383(9) Uani 1 1 d . . .
O5 O 0.3389(2) -0.32223(16) 0.10859(10) 0.0397(9) Uani 1 1 d . . .
O6 O 0.3560(3) -0.20985(18) 0.13575(11) 0.0463(10) Uani 1 1 d . . .
O7 O 0.5176(3) -0.34258(17) 0.07098(10) 0.0398(9) Uani 1 1 d . . .
O8 O 0.4604(2) -0.22597(15) 0.06562(9) 0.0346(8) Uani 1 1 d . . .
C1 C 0.6616(4) -0.1862(3) 0.08206(16) 0.0505(16) Uani 1 1 d . . .
H1A H 0.7278 -0.1865 0.0860 0.076 Uiso 1 1 calc R . .
H1B H 0.6424 -0.1453 0.0745 0.076 Uiso 1 1 calc R . .
H1C H 0.6461 -0.2160 0.0637 0.076 Uiso 1 1 calc R . .
C2 C 0.6352(5) -0.1627(3) 0.14199(18) 0.067(2) Uani 1 1 d . . .
H2A H 0.6012 -0.1240 0.1385 0.081 Uiso 1 1 calc R . .
H2B H 0.7013 -0.1528 0.1416 0.081 Uiso 1 1 calc R . .
C3 C 0.6131(5) -0.1865(3) 0.17511(18) 0.065(2) Uani 1 1 d . . .
H3A H 0.6069 -0.1524 0.1921 0.077 Uiso 1 1 calc R . .
H3B H 0.6638 -0.2130 0.1833 0.077 Uiso 1 1 calc R . .
C4 C 0.4918(5) -0.2292(3) 0.20957(17) 0.0607(19) Uani 1 1 d . . .
H4A H 0.4881 -0.1897 0.2216 0.091 Uiso 1 1 calc R . .
H4B H 0.5302 -0.2572 0.2233 0.091 Uiso 1 1 calc R . .
H4C H 0.4303 -0.2466 0.2072 0.091 Uiso 1 1 calc R . .
C5 C 0.7188(4) -0.3331(3) 0.12054(19) 0.0571(17) Uani 1 1 d . . .
H5A H 0.7462 -0.3740 0.1200 0.086 Uiso 1 1 calc R . .
H5B H 0.7575 -0.3056 0.1345 0.086 Uiso 1 1 calc R . .
H5C H 0.7135 -0.3173 0.0965 0.086 Uiso 1 1 calc R . .
C6 C 0.6320(4) -0.3609(3) 0.17101(16) 0.0443(15) Uani 1 1 d . . .
H6A H 0.6406 -0.3275 0.1883 0.053 Uiso 1 1 calc R . .
H6B H 0.6837 -0.3898 0.1733 0.053 Uiso 1 1 calc R . .
C7 C 0.5444(4) -0.3930(3) 0.17782(16) 0.0461(15) Uani 1 1 d . . .
H7A H 0.5413 -0.4308 0.1635 0.055 Uiso 1 1 calc R . .
H7B H 0.5404 -0.4044 0.2030 0.055 Uiso 1 1 calc R . .
C8 C 0.3863(5) -0.3741(3) 0.18406(17) 0.0574(18) Uani 1 1 d . . .
H8A H 0.3918 -0.3741 0.2098 0.086 Uiso 1 1 calc R . .
H8B H 0.3732 -0.4157 0.1758 0.086 Uiso 1 1 calc R . .
H8C H 0.3364 -0.3468 0.1770 0.086 Uiso 1 1 calc R . .
C9 C 0.3206(5) -0.3852(3) 0.09911(19) 0.0589(18) Uani 1 1 d . . .
H9A H 0.2766 -0.4028 0.1157 0.088 Uiso 1 1 calc R . .
H9B H 0.3776 -0.4087 0.1000 0.088 Uiso 1 1 calc R . .
H9C H 0.2954 -0.3868 0.0752 0.088 Uiso 1 1 calc R . .
C10 C 0.2582(4) -0.2886(3) 0.1141(2) 0.065(2) Uani 1 1 d . . .
H10C H 0.2276 -0.3040 0.1356 0.078 Uiso 1 1 calc R . .
H10D H 0.2164 -0.2956 0.0940 0.078 Uiso 1 1 calc R . .
C11 C 0.2738(4) -0.2247(3) 0.1178(2) 0.069(2) Uani 1 1 d . . .
H11C H 0.2217 -0.2064 0.1307 0.083 Uiso 1 1 calc R . .
H11D H 0.2755 -0.2059 0.0940 0.083 Uiso 1 1 calc R . .
C12 C 0.3582(5) -0.1478(3) 0.1483(2) 0.0616(19) Uani 1 1 d . . .
H12A H 0.3145 -0.1431 0.1677 0.092 Uiso 1 1 calc R . .
H12B H 0.3416 -0.1199 0.1291 0.092 Uiso 1 1 calc R . .
H12C H 0.4198 -0.1380 0.1567 0.092 Uiso 1 1 calc R . .
C13 C 0.5594(5) -0.4017(2) 0.06958(18) 0.0500(16) Uani 1 1 d . . .
H13E H 0.5215 -0.4292 0.0553 0.075 Uiso 1 1 calc R . .
H13F H 0.5650 -0.4182 0.0935 0.075 Uiso 1 1 calc R . .
H13G H 0.6202 -0.3982 0.0589 0.075 Uiso 1 1 calc R . .
C14 C 0.5045(5) -0.3179(3) 0.03644(16) 0.0516(17) Uani 1 1 d . . .
H14G H 0.5651 -0.3089 0.0260 0.062 Uiso 1 1 calc R . .
H14H H 0.4748 -0.3494 0.0216 0.062 Uiso 1 1 calc R . .
C15 C 0.4512(6) -0.2642(3) 0.03557(17) 0.066(2) Uani 1 1 d . . .
H15E H 0.3861 -0.2760 0.0331 0.079 Uiso 1 1 calc R . .
H15F H 0.4681 -0.2404 0.0144 0.079 Uiso 1 1 calc R . .
C16 C 0.4429(5) -0.1631(3) 0.05806(16) 0.0478(15) Uani 1 1 d . . .
H16G H 0.4821 -0.1497 0.0386 0.072 Uiso 1 1 calc R . .
H16H H 0.4559 -0.1384 0.0790 0.072 Uiso 1 1 calc R . .
H16I H 0.3786 -0.1580 0.0514 0.072 Uiso 1 1 calc R . .
Ga1A Ga 0.47771(4) 0.02216(3) 0.199329(17) 0.0410(2) Uani 1 1 d . . .
N1A N 0.5341(3) 0.0027(2) 0.15233(12) 0.0383(11) Uani 1 1 d . . .
C1A C 0.4966(4) -0.0002(2) 0.11896(15) 0.0356(12) Uani 1 1 d . . .
C2A C 0.4043(4) 0.0038(3) 0.10908(15) 0.0409(14) Uani 1 1 d . . .
H2AA H 0.3579 0.0116 0.1260 0.049 Uiso 1 1 calc R . .
C3A C 0.3829(4) -0.0040(2) 0.07368(16) 0.0424(14) Uani 1 1 d . . .
H3AA H 0.3205 -0.0032 0.0667 0.051 Uiso 1 1 calc R . .
C4A C 0.4490(4) -0.0127(2) 0.04834(15) 0.0425(14) Uani 1 1 d . . .
H4AA H 0.4310 -0.0178 0.0245 0.051 Uiso 1 1 calc R . .
C5A C 0.5422(4) -0.0142(2) 0.05694(15) 0.0409(14) Uani 1 1 d . . .
H5AA H 0.5879 -0.0192 0.0394 0.049 Uiso 1 1 calc R . .
C6A C 0.5652(4) -0.0078(2) 0.09316(14) 0.0348(12) Uani 1 1 d . . .
C7A C 0.6503(4) -0.0106(2) 0.11156(14) 0.0346(12) Uani 1 1 d . . .
C8A C 0.7411(4) -0.0196(2) 0.10153(16) 0.0409(14) Uani 1 1 d . . .
H8AA H 0.7568 -0.0226 0.0773 0.049 Uiso 1 1 calc R . .
C9A C 0.8071(4) -0.0241(3) 0.12678(18) 0.0494(16) Uani 1 1 d . . .
H9AA H 0.8686 -0.0316 0.1200 0.059 Uiso 1 1 calc R . .
C10A C 0.7851(4) -0.0176(3) 0.16283(17) 0.0463(15) Uani 1 1 d . . .
H10A H 0.8319 -0.0208 0.1801 0.056 Uiso 1 1 calc R . .
C11A C 0.6963(4) -0.0066(3) 0.17316(16) 0.0436(14) Uani 1 1 d . . .
H11A H 0.6822 -0.0006 0.1973 0.052 Uiso 1 1 calc R . .
C12A C 0.6279(4) -0.0044(2) 0.14801(15) 0.0365(13) Uani 1 1 d . . .
C13A C 0.5371(5) 0.1019(3) 0.21183(19) 0.0591(18) Uani 1 1 d . . .
H13A H 0.5016 0.1221 0.2307 0.071 Uiso 1 1 calc R . .
H13B H 0.5995 0.0940 0.2209 0.071 Uiso 1 1 calc R . .
C14A C 0.5428(8) 0.1446(4) 0.1797(3) 0.103(3) Uani 1 1 d . . .
H14A H 0.5618 0.1855 0.1874 0.155 Uiso 1 1 calc R . .
H14B H 0.4827 0.1472 0.1684 0.155 Uiso 1 1 calc R . .
H14C H 0.5875 0.1284 0.1629 0.155 Uiso 1 1 calc R . .
C15A C 0.3417(4) 0.0309(3) 0.19590(16) 0.0564(17) Uani 1 1 d . . .
H15A H 0.3265 0.0670 0.1813 0.068 Uiso 1 1 calc R . .
H15B H 0.3155 -0.0058 0.1844 0.068 Uiso 1 1 calc R . .
C16A C 0.2993(5) 0.0385(4) 0.23315(19) 0.075(2) Uani 1 1 d . . .
H16A H 0.2348 0.0499 0.2309 0.113 Uiso 1 1 calc R . .
H16B H 0.3321 0.0706 0.2460 0.113 Uiso 1 1 calc R . .
H16C H 0.3042 -0.0002 0.2461 0.113 Uiso 1 1 calc R . .
C17A C 0.5091(5) -0.0497(3) 0.23021(18) 0.0543(17) Uani 1 1 d . . .
H17A H 0.4604 -0.0808 0.2278 0.065 Uiso 1 1 calc R . .
H17B H 0.5667 -0.0682 0.2215 0.065 Uiso 1 1 calc R . .
C18A C 0.5206(6) -0.0345(4) 0.2692(2) 0.072(2) Uani 1 1 d . . .
H18A H 0.5264 -0.0725 0.2827 0.109 Uiso 1 1 calc R . .
H18B H 0.4671 -0.0117 0.2775 0.109 Uiso 1 1 calc R . .
H18C H 0.5756 -0.0095 0.2725 0.109 Uiso 1 1 calc R . .
Ga1B Ga 0.52505(5) -0.36737(3) -0.079469(17) 0.0421(2) Uani 1 1 d . A .
N1B N 0.6120(3) -0.3232(2) -0.04612(12) 0.0373(11) Uani 1 1 d . . .
C1B C 0.6774(4) -0.3478(3) -0.02386(15) 0.0374(13) Uani 1 1 d . . .
C2B C 0.6971(4) -0.4101(3) -0.01743(16) 0.0459(15) Uani 1 1 d . . .
H2BA H 0.6661 -0.4416 -0.0299 0.055 Uiso 1 1 calc R . .
C3B C 0.7622(4) -0.4238(3) 0.00733(17) 0.0504(16) Uani 1 1 d . . .
H3BA H 0.7759 -0.4656 0.0119 0.060 Uiso 1 1 calc R . .
C4B C 0.8084(4) -0.3796(3) 0.02578(17) 0.0546(18) Uani 1 1 d . . .
H4BA H 0.8534 -0.3914 0.0425 0.066 Uiso 1 1 calc R . .
C5B C 0.7904(4) -0.3178(3) 0.02032(16) 0.0457(15) Uani 1 1 d . . .
H5BA H 0.8215 -0.2871 0.0334 0.055 Uiso 1 1 calc R . .
C6B C 0.7242(4) -0.3022(3) -0.00527(15) 0.0395(14) Uani 1 1 d . . .
C7B C 0.6849(4) -0.2448(3) -0.01635(15) 0.0380(13) Uani 1 1 d . . .
C8B C 0.7002(4) -0.1830(3) -0.00710(16) 0.0465(15) Uani 1 1 d . . .
H8BA H 0.7475 -0.1721 0.0089 0.056 Uiso 1 1 calc R . .
C9B C 0.6449(4) -0.1387(3) -0.02185(17) 0.0488(16) Uani 1 1 d . . .
H9BA H 0.6546 -0.0970 -0.0159 0.059 Uiso 1 1 calc R . .
C10B C 0.5756(4) -0.1538(3) -0.04506(16) 0.0480(15) Uani 1 1 d . . .
H10B H 0.5385 -0.1221 -0.0545 0.058 Uiso 1 1 calc R . .
C11B C 0.5587(4) -0.2144(3) -0.05495(16) 0.0429(14) Uani 1 1 d . . .
H11B H 0.5108 -0.2244 -0.0708 0.051 Uiso 1 1 calc R . .
C12B C 0.6159(4) -0.2605(2) -0.04035(15) 0.0375(13) Uani 1 1 d . . .
C13B C 0.4113(4) -0.3786(3) -0.05009(16) 0.0441(14) Uani 1 1 d . . .
H13C H 0.4035 -0.3419 -0.0351 0.053 Uiso 1 1 calc R . .
H13D H 0.3580 -0.3807 -0.0661 0.053 Uiso 1 1 calc R . .
C14B C 0.4101(5) -0.4349(3) -0.02653(18) 0.0543(17) Uani 1 1 d . . .
H14D H 0.3576 -0.4326 -0.0105 0.081 Uiso 1 1 calc R . .
H14E H 0.4667 -0.4365 -0.0128 0.081 Uiso 1 1 calc R . .
H14F H 0.4052 -0.4717 -0.0411 0.081 Uiso 1 1 calc R . .
C15B C 0.5040(5) -0.3126(3) -0.12089(18) 0.0593(18) Uani 1 1 d . . .
H15C H 0.5451 -0.2768 -0.1191 0.071 Uiso 1 1 calc R . .
H15D H 0.5202 -0.3351 -0.1427 0.071 Uiso 1 1 calc R . .
C16B C 0.4089(6) -0.2910(5) -0.1237(3) 0.121(4) Uani 1 1 d . . .
H16D H 0.4033 -0.2633 -0.1439 0.181 Uiso 1 1 calc R . .
H16E H 0.3920 -0.2691 -0.1021 0.181 Uiso 1 1 calc R . .
H16F H 0.3680 -0.3261 -0.1270 0.181 Uiso 1 1 calc R . .
C17B C 0.5858(7) -0.4445(4) -0.0952(2) 0.089(3) Uani 1 1 d . . .
H17C H 0.6007 -0.4684 -0.0738 0.107 Uiso 0.630(17) 1 calc PR A 1
H17D H 0.5400 -0.4684 -0.1086 0.107 Uiso 0.630(17) 1 calc PR A 1
H17E H 0.6464 -0.4467 -0.0837 0.107 Uiso 0.370(17) 1 d PR A 2
H17F H 0.5494 -0.4795 -0.0865 0.107 Uiso 0.370(17) 1 d PR A 2
C18B C 0.6613(8) -0.4418(5) -0.1148(3) 0.059(4) Uiso 0.630(17) 1 d P A 1
H18D H 0.6498 -0.4167 -0.1357 0.089 Uiso 0.630(17) 1 calc PR A 1
H18E H 0.6787 -0.4833 -0.1221 0.089 Uiso 0.630(17) 1 calc PR A 1
H18F H 0.7109 -0.4236 -0.1010 0.089 Uiso 0.630(17) 1 calc PR A 1
C18C C 0.5999(13) -0.4533(8) -0.1327(5) 0.053(6) Uiso 0.370(17) 1 d P A 2
H18G H 0.6217 -0.4150 -0.1432 0.079 Uiso 0.370(17) 1 calc PR A 2
H18H H 0.5420 -0.4652 -0.1438 0.079 Uiso 0.370(17) 1 calc PR A 2
H18I H 0.6454 -0.4856 -0.1364 0.079 Uiso 0.370(17) 1 calc PR A 2
C1T C 0.7806(6) -0.2046(4) 0.2433(2) 0.102(6) Uiso 0.50 1 d PGD . .
C2T C 0.7638(6) -0.2666(3) 0.2487(2) 0.062(4) Uiso 0.50 1 d PGD . .
H2TA H 0.7979 -0.2963 0.2360 0.075 Uiso 0.50 1 calc PR . .
C3T C 0.6971(6) -0.2850(3) 0.2725(3) 0.073(4) Uiso 0.50 1 d PGD . .
H3TA H 0.6857 -0.3273 0.2761 0.088 Uiso 0.50 1 calc PR . .
C4T C 0.6473(6) -0.2414(4) 0.2910(2) 0.063(4) Uiso 0.50 1 d PGD . .
H4TA H 0.6017 -0.2540 0.3073 0.075 Uiso 0.50 1 calc PR . .
C5T C 0.6641(6) -0.1795(4) 0.2857(2) 0.063(4) Uiso 0.50 1 d PGD . .
H5TA H 0.6300 -0.1497 0.2984 0.075 Uiso 0.50 1 calc PR . .
C6T C 0.7307(6) -0.1611(3) 0.2619(2) 0.056(3) Uiso 0.50 1 d PGD . .
H6TA H 0.7422 -0.1188 0.2582 0.067 Uiso 0.50 1 calc PR . .
C7T C 0.8542(13) -0.1840(6) 0.2180(5) 0.159(10) Uiso 0.50 1 d PD . .
H7TA H 0.8826 -0.2199 0.2070 0.239 Uiso 0.50 1 calc PR . .
H7TB H 0.9007 -0.1607 0.2308 0.239 Uiso 0.50 1 calc PR . .
H7TC H 0.8270 -0.1581 0.1997 0.239 Uiso 0.50 1 calc PR . .

loop_
_atom_site_aniso_label
_atom_site_aniso_U_11
_atom_site_aniso_U_22
_atom_site_aniso_U_33
_atom_site_aniso_U_23
_atom_site_aniso_U_13
_atom_site_aniso_U_12
Ca1 0.0255(5) 0.0223(5) 0.0246(5) 0.0001(4) -0.0005(4) -0.0009(4)
O1 0.041(2) 0.038(2) 0.035(2) -0.0009(17) -0.0017(17) -0.0151(17)
O2 0.046(2) 0.042(2) 0.030(2) -0.0067(16) -0.0004(17) -0.0063(18)
O3 0.032(2) 0.038(2) 0.046(2) 0.0056(18) -0.0005(17) 0.0037(17)
O4 0.035(2) 0.041(2) 0.038(2) 0.0120(17) -0.0006(17) 0.0003(17)
O5 0.0273(19) 0.041(2) 0.051(2) 0.0037(18) -0.0022(17) -0.0077(17)
O6 0.039(2) 0.053(2) 0.047(2) -0.0019(19) -0.0009(19) 0.0133(19)
O7 0.045(2) 0.036(2) 0.038(2) -0.0082(17) -0.0068(18) 0.0097(18)
O8 0.045(2) 0.0263(19) 0.032(2) -0.0003(15) -0.0057(17) -0.0021(16)
C1 0.048(4) 0.052(4) 0.052(4) 0.006(3) 0.008(3) -0.017(3)
C2 0.075(5) 0.069(5) 0.057(5) -0.007(4) 0.004(4) -0.037(4)
C3 0.069(5) 0.075(5) 0.050(4) -0.021(4) -0.004(4) -0.027(4)
C4 0.089(5) 0.061(4) 0.032(3) -0.010(3) 0.014(3) -0.006(4)
C5 0.034(3) 0.060(4) 0.077(5) 0.011(4) 0.011(3) 0.007(3)
C6 0.041(3) 0.045(3) 0.047(4) 0.002(3) -0.017(3) 0.012(3)
C7 0.061(4) 0.035(3) 0.043(4) 0.013(3) -0.005(3) 0.009(3)
C8 0.054(4) 0.076(5) 0.042(4) 0.022(3) 0.006(3) -0.010(4)
C9 0.059(4) 0.051(4) 0.067(5) -0.006(3) -0.010(4) -0.020(3)
C10 0.033(3) 0.076(5) 0.086(5) -0.005(4) -0.017(3) 0.009(3)
C11 0.026(3) 0.062(5) 0.120(7) 0.002(4) -0.013(4) 0.004(3)
C12 0.069(5) 0.038(4) 0.078(5) -0.010(3) 0.005(4) 0.016(3)
C13 0.060(4) 0.029(3) 0.061(4) -0.017(3) -0.001(3) 0.010(3)
C14 0.079(5) 0.048(4) 0.028(3) -0.002(3) 0.004(3) -0.002(3)
C15 0.089(5) 0.067(5) 0.041(4) -0.013(3) -0.025(4) 0.033(4)
C16 0.061(4) 0.037(3) 0.045(4) 0.015(3) -0.011(3) 0.000(3)
Ga1A 0.0447(4) 0.0447(4) 0.0337(4) -0.0054(3) 0.0067(3) -0.0005(3)
N1A 0.034(3) 0.051(3) 0.030(2) -0.008(2) -0.001(2) 0.000(2)
C1A 0.040(3) 0.032(3) 0.035(3) 0.002(2) 0.003(2) -0.004(2)
C2A 0.037(3) 0.046(3) 0.040(3) 0.002(3) 0.002(3) -0.001(3)
C3A 0.046(3) 0.037(3) 0.045(4) 0.003(3) -0.007(3) 0.002(3)
C4A 0.062(4) 0.032(3) 0.033(3) 0.004(2) -0.015(3) -0.004(3)
C5A 0.063(4) 0.029(3) 0.030(3) 0.003(2) 0.006(3) -0.007(3)
C6A 0.046(3) 0.026(3) 0.032(3) -0.002(2) 0.005(3) -0.010(2)
C7A 0.039(3) 0.029(3) 0.036(3) -0.005(2) 0.004(2) -0.006(2)
C8A 0.041(3) 0.037(3) 0.045(3) -0.005(3) 0.014(3) -0.006(3)
C9A 0.038(3) 0.045(4) 0.065(4) -0.002(3) 0.007(3) -0.009(3)
C10A 0.037(3) 0.045(3) 0.058(4) -0.003(3) -0.014(3) -0.009(3)
C11A 0.043(3) 0.046(3) 0.042(3) -0.009(3) -0.004(3) -0.009(3)
C12A 0.036(3) 0.035(3) 0.038(3) -0.005(2) 0.006(3) -0.003(2)
C13A 0.072(5) 0.044(4) 0.061(4) -0.016(3) -0.001(4) -0.006(3)
C14A 0.152(9) 0.059(5) 0.098(7) -0.001(5) 0.038(7) -0.021(6)
C15A 0.044(4) 0.084(5) 0.042(4) -0.004(3) 0.009(3) 0.014(3)
C16A 0.058(4) 0.109(6) 0.058(5) 0.010(4) 0.010(4) 0.024(4)
C17A 0.069(4) 0.044(4) 0.051(4) 0.001(3) 0.012(3) 0.009(3)
C18A 0.091(6) 0.073(5) 0.053(5) 0.008(4) -0.004(4) 0.015(4)
Ga1B 0.0486(4) 0.0388(4) 0.0388(4) -0.0013(3) 0.0026(3) 0.0076(3)
N1B 0.031(2) 0.035(3) 0.047(3) 0.010(2) 0.004(2) 0.004(2)
C1B 0.030(3) 0.040(3) 0.041(3) 0.011(3) 0.010(2) 0.008(2)
C2B 0.042(3) 0.044(3) 0.052(4) 0.005(3) 0.008(3) 0.011(3)
C3B 0.046(4) 0.048(4) 0.057(4) 0.019(3) 0.011(3) 0.019(3)
C4B 0.035(3) 0.079(5) 0.050(4) 0.027(4) 0.005(3) 0.011(3)
C5B 0.036(3) 0.059(4) 0.042(3) 0.009(3) 0.004(3) -0.004(3)
C6B 0.026(3) 0.048(3) 0.044(3) 0.010(3) 0.014(2) -0.001(3)
C7B 0.029(3) 0.045(3) 0.040(3) 0.009(3) 0.009(2) -0.002(2)
C8B 0.043(3) 0.051(4) 0.046(4) 0.005(3) 0.012(3) -0.009(3)
C9B 0.048(4) 0.040(3) 0.058(4) 0.002(3) 0.009(3) 0.001(3)
C10B 0.048(4) 0.044(4) 0.052(4) 0.016(3) 0.013(3) 0.007(3)
C11B 0.032(3) 0.042(3) 0.055(4) 0.009(3) 0.002(3) 0.011(3)
C12B 0.029(3) 0.040(3) 0.043(3) 0.009(3) 0.009(2) 0.003(2)
C13B 0.041(3) 0.043(3) 0.049(4) -0.004(3) -0.005(3) -0.002(3)
C14B 0.066(4) 0.036(3) 0.061(4) -0.001(3) -0.003(3) -0.008(3)
C15B 0.074(5) 0.064(5) 0.040(4) 0.006(3) -0.004(3) 0.004(4)
C16B 0.074(6) 0.155(10) 0.133(9) 0.078(8) -0.009(6) 0.000(6)
C17B 0.138(8) 0.070(5) 0.059(5) -0.008(4) 0.011(5) 0.048(5)

loop_
_atom_type_symbol
_atom_type_description
_atom_type_scat_dispersion_real
_atom_type_scat_dispersion_imag
_atom_type_scat_source
C C 0.0033 0.0016 'International Tables Vol C Tables 4.2.6.8 and 6.1.1.4'
H H 0.0000 0.0000 'International Tables Vol C Tables 4.2.6.8 and 6.1.1.4'
N N 0.0061 0.0033 'International Tables Vol C Tables 4.2.6.8 and 6.1.1.4'
O O 0.0106 0.0060 'International Tables Vol C Tables 4.2.6.8 and 6.1.1.4'
Ca Ca 0.2262 0.3064 'International Tables Vol C Tables 4.2.6.8 and 6.1.1.4'
Ga Ga 0.2307 1.6083 'International Tables Vol C Tables 4.2.6.8 and 6.1.1.4'

loop_
_geom_angle_atom_site_label_1
_geom_angle_atom_site_label_2
_geom_angle_atom_site_label_3
_geom_angle
O8 Ca1 O7 67.22(12)
O8 Ca1 O2 123.15(12)
O7 Ca1 O2 154.93(13)
O8 Ca1 O1 74.63(12)
O7 Ca1 O1 100.06(13)
O2 Ca1 O1 65.34(12)
O8 Ca1 O5 81.70(12)
O7 Ca1 O5 75.72(13)
O2 Ca1 O5 126.10(13)
O1 Ca1 O5 155.57(13)
O8 Ca1 O4 157.08(13)
O7 Ca1 O4 100.64(13)
O2 Ca1 O4 76.23(13)
O1 Ca1 O4 127.84(13)
O5 Ca1 O4 76.32(12)
O8 Ca1 O6 77.91(13)
O7 Ca1 O6 130.56(13)
O2 Ca1 O6 74.15(13)
O1 Ca1 O6 103.28(14)
O5 Ca1 O6 65.20(13)
O4 Ca1 O6 98.36(13)
O8 Ca1 O3 125.52(13)
O7 Ca1 O3 74.05(13)
O2 Ca1 O3 82.40(13)
O1 Ca1 O3 76.15(13)
O5 Ca1 O3 124.01(13)
O4 Ca1 O3 64.63(12)
O6 Ca1 O3 154.00(14)
C2 O1 C1 113.8(4)
C2 O1 Ca1 117.9(4)
C1 O1 Ca1 127.3(3)
C3 O2 C4 113.7(5)
C3 O2 Ca1 118.8(3)
C4 O2 Ca1 126.2(3)
C6 O3 C5 112.2(4)
C6 O3 Ca1 115.5(3)
C5 O3 Ca1 128.5(3)
C8 O4 C7 111.1(4)
C8 O4 Ca1 127.5(3)
C7 O4 Ca1 119.9(3)
C10 O5 C9 112.2(5)
C10 O5 Ca1 120.5(4)
C9 O5 Ca1 126.9(4)
C11 O6 C12 113.1(5)
C11 O6 Ca1 115.2(4)
C12 O6 Ca1 127.1(4)
C14 O7 C13 111.3(4)
C14 O7 Ca1 118.2(3)
C13 O7 Ca1 129.8(3)
C15 O8 C16 112.8(4)
C15 O8 Ca1 116.9(3)
C16 O8 Ca1 130.0(3)
O1 C1 H1A 109.5
O1 C1 H1B 109.5
H1A C1 H1B 109.5
O1 C1 H1C 109.5
H1A C1 H1C 109.5
H1B C1 H1C 109.5
O1 C2 C3 114.2(6)
O1 C2 H2A 108.7
C3 C2 H2A 108.7
O1 C2 H2B 108.7
C3 C2 H2B 108.7
H2A C2 H2B 107.6
C2 C3 O2 112.8(6)
C2 C3 H3A 109.0
O2 C3 H3A 109.0
C2 C3 H3B 109.0
O2 C3 H3B 109.0
H3A C3 H3B 107.8
O2 C4 H4A 109.5
O2 C4 H4B 109.5
H4A C4 H4B 109.5
O2 C4 H4C 109.5
H4A C4 H4C 109.5
H4B C4 H4C 109.5
O3 C5 H5A 109.5
O3 C5 H5B 109.5
H5A C5 H5B 109.5
O3 C5 H5C 109.5
H5A C5 H5C 109.5
H5B C5 H5C 109.5
O3 C6 C7 108.3(5)
O3 C6 H6A 110.0
C7 C6 H6A 110.0
O3 C6 H6B 110.0
C7 C6 H6B 110.0
H6A C6 H6B 108.4
O4 C7 C6 109.1(4)
O4 C7 H7A 109.9
C6 C7 H7A 109.9
O4 C7 H7B 109.9
C6 C7 H7B 109.9
H7A C7 H7B 108.3
O4 C8 H8A 109.5
O4 C8 H8B 109.5
H8A C8 H8B 109.5
O4 C8 H8C 109.5
H8A C8 H8C 109.5
H8B C8 H8C 109.5
O5 C9 H9A 109.5
O5 C9 H9B 109.5
H9A C9 H9B 109.5
O5 C9 H9C 109.5
H9A C9 H9C 109.5
H9B C9 H9C 109.5
O5 C10 C11 113.1(6)
O5 C10 H10C 109.0
C11 C10 H10C 109.0
O5 C10 H10D 109.0
C11 C10 H10D 109.0
H10C C10 H10D 107.8
C10 C11 O6 114.0(6)
C10 C11 H11C 108.7
O6 C11 H11C 108.7
C10 C11 H11D 108.7
O6 C11 H11D 108.7
H11C C11 H11D 107.6
O6 C12 H12A 109.5
O6 C12 H12B 109.5
H12A C12 H12B 109.5
O6 C12 H12C 109.5
H12A C12 H12C 109.5
H12B C12 H12C 109.5
O7 C13 H13E 109.5
O7 C13 H13F 109.5
H13E C13 H13F 109.5
O7 C13 H13G 109.5
H13E C13 H13G 109.5
H13F C13 H13G 109.5
C15 C14 O7 114.1(5)
C15 C14 H14G 108.7
O7 C14 H14G 108.7
C15 C14 H14H 108.7
O7 C14 H14H 108.7
H14G C14 H14H 107.6
C14 C15 O8 114.7(5)
C14 C15 H15E 108.6
O8 C15 H15E 108.6
C14 C15 H15F 108.6
O8 C15 H15F 108.6
H15E C15 H15F 107.6
O8 C16 H16G 109.5
O8 C16 H16H 109.5
H16G C16 H16H 109.5
O8 C16 H16I 109.5
H16G C16 H16I 109.5
H16H C16 H16I 109.5
C15A Ga1A C13A 111.3(3)
C15A Ga1A C17A 109.8(3)
C13A Ga1A C17A 116.1(3)
C15A Ga1A N1A 111.7(2)
C13A Ga1A N1A 102.5(2)
C17A Ga1A N1A 105.0(2)
C1A N1A C12A 106.2(4)
C1A N1A Ga1A 131.3(4)
C12A N1A Ga1A 122.2(4)
N1A C1A C2A 128.6(5)
N1A C1A C6A 111.1(5)
C2A C1A C6A 120.3(5)
C3A C2A C1A 117.8(5)
C3A C2A H2AA 121.1
C1A C2A H2AA 121.1
C4A C3A C2A 122.3(6)
C4A C3A H3AA 118.8
C2A C3A H3AA 118.8
C3A C4A C5A 121.5(5)
C3A C4A H4AA 119.2
C5A C4A H4AA 119.2
C4A C5A C6A 116.9(5)
C4A C5A H5AA 121.6
C6A C5A H5AA 121.6
C1A C6A C5A 121.0(5)
C1A C6A C7A 106.5(5)
C5A C6A C7A 132.4(5)
C8A C7A C12A 119.7(5)
C8A C7A C6A 134.6(5)
C12A C7A C6A 105.7(5)
C9A C8A C7A 119.5(5)
C9A C8A H8AA 120.3
C7A C8A H8AA 120.3
C8A C9A C10A 120.8(6)
C8A C9A H9AA 119.6
C10A C9A H9AA 119.6
C11A C10A C9A 120.5(6)
C11A C10A H10A 119.7
C9A C10A H10A 119.7
C10A C11A C12A 119.4(6)
C10A C11A H11A 120.3
C12A C11A H11A 120.3
C11A C12A N1A 129.5(5)
C11A C12A C7A 120.0(5)
N1A C12A C7A 110.5(5)
C14A C13A Ga1A 111.3(5)
C14A C13A H13A 109.4
Ga1A C13A H13A 109.4
C14A C13A H13B 109.4
Ga1A C13A H13B 109.4
H13A C13A H13B 108.0
C13A C14A H14A 109.5
C13A C14A H14B 109.5
H14A C14A H14B 109.5
C13A C14A H14C 109.5
H14A C14A H14C 109.5
H14B C14A H14C 109.5
C16A C15A Ga1A 110.3(5)
C16A C15A H15A 109.6
Ga1A C15A H15A 109.6
C16A C15A H15B 109.6
Ga1A C15A H15B 109.6
H15A C15A H15B 108.1
C15A C16A H16A 109.5
C15A C16A H16B 109.5
H16A C16A H16B 109.5
C15A C16A H16C 109.5
H16A C16A H16C 109.5
H16B C16A H16C 109.5
C18A C17A Ga1A 114.9(5)
C18A C17A H17A 108.6
Ga1A C17A H17A 108.6
C18A C17A H17B 108.6
Ga1A C17A H17B 108.6
H17A C17A H17B 107.5
C17A C18A H18A 109.5
C17A C18A H18B 109.5
H18A C18A H18B 109.5
C17A C18A H18C 109.5
H18A C18A H18C 109.5
H18B C18A H18C 109.5
C15B Ga1B C17B 109.7(3)
C15B Ga1B C13B 112.4(3)
C17B Ga1B C13B 115.5(3)
C15B Ga1B N1B 107.5(3)
C17B Ga1B N1B 107.9(3)
C13B Ga1B N1B 103.2(2)
C1B N1B C12B 105.0(5)
C1B N1B Ga1B 128.8(4)
C12B N1B Ga1B 126.2(4)
N1B C1B C6B 111.7(5)
N1B C1B C2B 128.3(5)
C6B C1B C2B 119.9(5)
C3B C2B C1B 118.0(6)
C3B C2B H2BA 121.0
C1B C2B H2BA 121.0
C4B C3B C2B 122.6(6)
C4B C3B H3BA 118.7
C2B C3B H3BA 118.7
C3B C4B C5B 120.9(6)
C3B C4B H4BA 119.5
C5B C4B H4BA 119.5
C4B C5B C6B 117.8(6)
C4B C5B H5BA 121.1
C6B C5B H5BA 121.1
C1B C6B C5B 120.7(5)
C1B C6B C7B 106.0(5)
C5B C6B C7B 133.1(6)
C12B C7B C8B 120.7(5)
C12B C7B C6B 105.2(5)
C8B C7B C6B 134.0(5)
C9B C8B C7B 118.4(6)
C9B C8B H8BA 120.8
C7B C8B H8BA 120.8
C8B C9B C10B 121.5(6)
C8B C9B H9BA 119.2
C10B C9B H9BA 119.2
C9B C10B C11B 121.7(6)
C9B C10B H10B 119.2
C11B C10B H10B 119.2
C10B C11B C12B 117.5(6)
C10B C11B H11B 121.2
C12B C11B H11B 121.2
N1B C12B C7B 112.0(5)
N1B C12B C11B 127.8(5)
C7B C12B C11B 120.2(5)
C14B C13B Ga1B 115.7(4)
C14B C13B H13C 108.4
Ga1B C13B H13C 108.4
C14B C13B H13D 108.4
Ga1B C13B H13D 108.4
H13C C13B H13D 107.4
C13B C14B H14D 109.5
C13B C14B H14E 109.5
H14D C14B H14E 109.5
C13B C14B H14F 109.5
H14D C14B H14F 109.5
H14E C14B H14F 109.5
C16B C15B Ga1B 113.2(6)
C16B C15B H15C 108.9
Ga1B C15B H15C 108.9
C16B C15B H15D 108.9
Ga1B C15B H15D 108.9
H15C C15B H15D 107.7
C15B C16B H16D 109.5
C15B C16B H16E 109.5
H16D C16B H16E 109.5
C15B C16B H16F 109.5
H16D C16B H16F 109.5
H16E C16B H16F 109.5
C18B C17B C18C 48.8(8)
C18B C17B Ga1B 120.0(8)
C18C C17B Ga1B 118.0(8)
C18B C17B H17C 107.3
C18C C17B H17C 134.7
Ga1B C17B H17C 107.3
C18B C17B H17D 107.3
C18C C17B H17D 61.5
Ga1B C17B H17D 107.3
H17C C17B H17D 106.9
C18B C17B H17E 60.4
C18C C17B H17E 107.5
Ga1B C17B H17E 108.0
H17C C17B H17E 54.1
H17D C17B H17E 143.8
C18B C17B H17F 131.8
C18C C17B H17F 107.6
Ga1B C17B H17F 108.2
H17C C17B H17F 55.6
H17D C17B H17F 53.1
H17E C17B H17F 107.1
C17B C18B H17E 45.6
C17B C18B H18D 109.5
H17E C18B H18D 144.3
C17B C18B H18E 109.5
H17E C18B H18E 104.0
C17B C18B H18F 109.5
H17E C18B H18F 69.3
C17B C18C H18G 109.5
C17B C18C H18H 109.5
H18G C18C H18H 109.5
C17B C18C H18I 109.5
H18G C18C H18I 109.5
H18H C18C H18I 109.5
C2T C1T C6T 120.0
C2T C1T C7T 120.5(2)
C6T C1T C7T 119.4(2)
C3T C2T C1T 120.0
C3T C2T H2TA 120.0
C1T C2T H2TA 120.0
C4T C3T C2T 120.0
C4T C3T H3TA 120.0
C2T C3T H3TA 120.0
C3T C4T C5T 120.0
C3T C4T H4TA 120.0
C5T C4T H4TA 120.0
C4T C5T C6T 120.0
C4T C5T H5TA 120.0
C6T C5T H5TA 120.0
C5T C6T C1T 120.0
C5T C6T C7T 151.69(12)
C1T C6T C7T 31.70(12)
C5T C6T H6TA 120.0
C1T C6T H6TA 120.0
C7T C6T H6TA 88.3
C1T C7T C6T 28.85(11)
C1T C7T H7TA 109.5
C6T C7T H7TA 138.3
C1T C7T H7TB 109.5
C6T C7T H7TB 93.8
H7TA C7T H7TB 109.5
C1T C7T H7TC 109.5
C6T C7T H7TC 93.6
H7TA C7T H7TC 109.5
H7TB C7T H7TC 109.5

loop_
_geom_bond_atom_site_label_1
_geom_bond_atom_site_label_2
_geom_bond_distance
Ca1 O8 2.422(4)
Ca1 O7 2.437(4)
Ca1 O2 2.444(4)
Ca1 O1 2.473(4)
Ca1 O5 2.471(4)
Ca1 O4 2.481(4)
Ca1 O6 2.492(4)
Ca1 O3 2.498(4)
O1 C2 1.398(7)
O1 C1 1.425(7)
O2 C3 1.408(7)
O2 C4 1.452(7)
O3 C6 1.423(7)
O3 C5 1.440(7)
O4 C8 1.432(7)
O4 C7 1.433(7)
O5 C10 1.406(7)
O5 C9 1.447(7)
O6 C11 1.420(7)
O6 C12 1.438(7)
O7 C14 1.431(7)
O7 C13 1.429(6)
O8 C15 1.421(7)
O8 C16 1.426(6)
C1 H1A 0.9800
C1 H1B 0.9800
C1 H1C 0.9800
C2 C3 1.399(9)
C2 H2A 0.9900
C2 H2B 0.9900
C3 H3A 0.9900
C3 H3B 0.9900
C4 H4A 0.9800
C4 H4B 0.9800
C4 H4C 0.9800
C5 H5A 0.9800
C5 H5B 0.9800
C5 H5C 0.9800
C6 C7 1.483(8)
C6 H6A 0.9900
C6 H6B 0.9900
C7 H7A 0.9900
C7 H7B 0.9900
C8 H8A 0.9800
C8 H8B 0.9800
C8 H8C 0.9800
C9 H9A 0.9800
C9 H9B 0.9800
C9 H9C 0.9800
C10 C11 1.423(10)
C10 H10C 0.9900
C10 H10D 0.9900
C11 H11C 0.9900
C11 H11D 0.9900
C12 H12A 0.9800
C12 H12B 0.9800
C12 H12C 0.9800
C13 H13E 0.9800
C13 H13F 0.9800
C13 H13G 0.9800
C14 C15 1.410(9)
C14 H14G 0.9900
C14 H14H 0.9900
C15 H15E 0.9900
C15 H15F 0.9900
C16 H16G 0.9800
C16 H16H 0.9800
C16 H16I 0.9800
Ga1A C15A 2.003(6)
Ga1A C13A 2.003(6)
Ga1A C17A 2.013(6)
Ga1A N1A 2.012(4)
N1A C1A 1.382(7)
N1A C12A 1.391(7)
C1A C2A 1.405(8)
C1A C6A 1.412(8)
C2A C3A 1.390(8)
C2A H2AA 0.9500
C3A C4A 1.377(8)
C3A H3AA 0.9500
C4A C5A 1.403(8)
C4A H4AA 0.9500
C5A C6A 1.422(8)
C5A H5AA 0.9500
C6A C7A 1.429(8)
C7A C8A 1.396(8)
C7A C12A 1.429(8)
C8A C9A 1.365(8)
C8A H8AA 0.9500
C9A C10A 1.414(9)
C9A H9AA 0.9500
C10A C11A 1.377(8)
C10A H10A 0.9500
C11A C12A 1.384(8)
C11A H11A 0.9500
C13A C14A 1.538(11)
C13A H13A 0.9900
C13A H13B 0.9900
C14A H14A 0.9800
C14A H14B 0.9800
C14A H14C 0.9800
C15A C16A 1.553(9)
C15A H15A 0.9900
C15A H15B 0.9900
C16A H16A 0.9800
C16A H16B 0.9800
C16A H16C 0.9800
C17A C18A 1.527(10)
C17A H17A 0.9900
C17A H17B 0.9900
C18A H18A 0.9800
C18A H18B 0.9800
C18A H18C 0.9800
Ga1B C15B 2.000(7)
Ga1B C17B 1.996(7)
Ga1B C13B 2.018(6)
Ga1B N1B 2.039(5)
N1B C1B 1.385(7)
N1B C12B 1.387(7)
C1B C6B 1.400(8)
C1B C2B 1.414(8)
C2B C3B 1.371(8)
C2B H2BA 0.9500
C3B C4B 1.371(9)
C3B H3BA 0.9500
C4B C5B 1.392(9)
C4B H4BA 0.9500
C5B C6B 1.413(8)
C5B H5BA 0.9500
C6B C7B 1.443(8)
C7B C12B 1.403(8)
C7B C8B 1.413(8)
C8B C9B 1.379(8)
C8B H8BA 0.9500
C9B C10B 1.383(9)
C9B H9BA 0.9500
C10B C11B 1.398(8)
C10B H10B 0.9500
C11B C12B 1.423(7)
C11B H11B 0.9500
C13B C14B 1.520(8)
C13B H13C 0.9900
C13B H13D 0.9900
C14B H14D 0.9800
C14B H14E 0.9800
C14B H14F 0.9800
C15B C16B 1.474(11)
C15B H15C 0.9900
C15B H15D 0.9900
C16B H16D 0.9800
C16B H16E 0.9800
C16B H16F 0.9800
C17B C18B 1.332(13)
C17B C18C 1.452(19)
C17B H17C 0.9900
C17B H17D 0.9900
C17B H17E 0.9900
C17B H17F 0.9900
C18B H17E 1.2054
C18B H18D 0.9800
C18B H18E 0.9800
C18B H18F 0.9800
C18C H18G 0.9800
C18C H18H 0.9800
C18C H18I 0.9800
C1T C2T 1.3900
C1T C6T 1.3900
C1T C7T 1.513(3)
C2T C3T 1.3900
C2T H2TA 0.9500
C3T C4T 1.3900
C3T H3TA 0.9500
C4T C5T 1.3900
C4T H4TA 0.9500
C5T C6T 1.3900
C5T H5TA 0.9500
C6T H6TA 0.9500
C7T H7TA 0.9800
C7T H7TB 0.9800
C7T H7TC 0.9800
